data_4117145
loop_
_publ_author_name
'Krystyna Brandt'
'Iwona Porwolik'
'Anna Olejnik'
'Robert A. Shaw'
'David B. Davies'
'Michael B. Hursthouse'
'Georgia D. Sykara'

_publ_section_title
;
 Regioselective Sodium Cation-Assisted Synthesis of the First
 Bis-Transannular Cyclotriphosphazatriene Derivatives of a Chiral Ligand
 Type
;
_journal_name_full 'Journal of the American Chemical Society'
_journal_page_first 4496
_journal_page_last 4497
_journal_paper_doi 10.1021/ja960201w
_journal_volume 118
_journal_year 1996
_chemical_formula_sum 'C28 H28 Cl2 N3 O7 P3'
_chemical_formula_weight 682.34
_chemical_name_systematic
; 
 ? 
;
_space_group_IT_number 2
_symmetry_cell_setting triclinic
_symmetry_space_group_name_Hall '-P 1'
_symmetry_space_group_name_H-M 'P -1'
_atom_sites_solution_hydrogens geom
_atom_sites_solution_primary direct
_atom_sites_solution_secondary difmap
_audit_creation_method SHELXL
_cell_angle_alpha 76.592(13)
_cell_angle_beta 87.44(3)
_cell_angle_gamma 71.871(12)
_cell_formula_units_Z 2
_cell_length_a 8.2550(10)
_cell_length_b 12.338(3)
_cell_length_c 16.482(2)
_cell_measurement_temperature 293(2)
_cell_volume 1551.2(5)
_computing_cell_refinement 'REFINE (incorporated in MADNES)'
_computing_data_collection 'MADNES (Pflugrath & Messerschmidt, 1989)'
_computing_data_reduction 'ABSMAD (Karaulov, 1992)'
_computing_molecular_graphics 'SNOOPI (Davies, 1983)'
_computing_publication_material SHELXL-93
_computing_structure_refinement 'SHELXL-93 (Sheldrick, 1993)'
_computing_structure_solution 'SHELXS-86 (Sheldrick, 1990)'
_diffrn_ambient_temperature 293(2)
_diffrn_measurement_device 'Delft Instruments FAST area detector'
_diffrn_measurement_method '(Darr, Drake, Hursthouse & Malik, 1993)'
_diffrn_radiation_monochromator graphite
_diffrn_radiation_source 'rotating anode'
_diffrn_radiation_type MoK\a
_diffrn_radiation_wavelength 0.71069
_diffrn_reflns_av_R_equivalents 0.0655
_diffrn_reflns_av_sigmaI/netI 0.1364
_diffrn_reflns_limit_h_max 6
_diffrn_reflns_limit_h_min -9
_diffrn_reflns_limit_k_max 14
_diffrn_reflns_limit_k_min -14
_diffrn_reflns_limit_l_max 18
_diffrn_reflns_limit_l_min -19
_diffrn_reflns_number 6532
_diffrn_reflns_theta_max 25.07
_diffrn_reflns_theta_min 1.78
_exptl_absorpt_coefficient_mu 0.414
_exptl_crystal_colour colourless
_exptl_crystal_density_diffrn 1.461
_exptl_crystal_description needle-like
_exptl_crystal_F_000 704
_exptl_crystal_size_max 0.25
_exptl_crystal_size_mid 0.20
_exptl_crystal_size_min 0.18
_refine_diff_density_max 0.424
_refine_diff_density_min -0.341
_refine_diff_density_rms 0.090
_refine_ls_extinction_coef none
_refine_ls_extinction_method none
_refine_ls_goodness_of_fit_all 0.841
_refine_ls_goodness_of_fit_obs 1.048
_refine_ls_hydrogen_treatment 'riding model'
_refine_ls_matrix_type full
_refine_ls_number_parameters 388
_refine_ls_number_reflns 4242
_refine_ls_number_restraints 0
_refine_ls_restrained_S_all 0.841
_refine_ls_restrained_S_obs 1.048
_refine_ls_R_factor_all 0.0752
_refine_ls_R_factor_obs 0.0477
_refine_ls_shift/esd_max 0.385
_refine_ls_shift/esd_mean 0.033
_refine_ls_structure_factor_coef Fsqd
_refine_ls_weighting_details 'w=1/[\s^2^(Fo^2^)+(0.0385P)^2^+0.0000P] where P=(Fo^2^+2Fc^2^)/3'
_refine_ls_weighting_scheme calc
_refine_ls_wR_factor_all 0.1136
_refine_ls_wR_factor_obs 0.1091
_reflns_number_observed 2660
_reflns_number_total 4242
_reflns_observed_criterion >2sigma(I)
_cod_data_source_file ja960201w_1.cif
_cod_data_source_block s92-Compound4
_cod_depositor_comments
;
The following automatic conversions were performed:

'_refine_ls_weighting_scheme' value 'calc
w=1/[\s^2^(Fo^2^)+(0.0385P)^2^+0.0000P] where P=(Fo^2^+2Fc^2^)/3' was
changed to 'calc'. New tag '_refine_ls_weighting_details' was
created. The value of the new tag was set to
'w=1/[\s^2^(Fo^2^)+(0.0385P)^2^+0.0000P] where P=(Fo^2^+2Fc^2^)/3'.

Automatic conversion script
Id: cif_fix_values 3143 2015-03-26 13:38:13Z robertas 
;
_cod_database_code 4117145

loop_
_symmetry_equiv_pos_as_xyz
'x, y, z'
'-x, -y, -z'

loop_
_atom_site_aniso_label
_atom_site_aniso_U_11
_atom_site_aniso_U_22
_atom_site_aniso_U_33
_atom_site_aniso_U_23
_atom_site_aniso_U_13
_atom_site_aniso_U_12
P3 0.0231(8) 0.0194(8) 0.0220(8) -0.0042(6) 0.0015(6) -0.0051(6)
P2 0.0208(8) 0.0188(8) 0.0209(8) -0.0045(6) -0.0010(6) -0.0070(6)
P1 0.0217(8) 0.0198(8) 0.0192(8) -0.0031(6) -0.0017(6) -0.0079(6)
O3 0.028(2) 0.025(2) 0.021(2) 0.003(2) -0.0047(15) -0.016(2)
O2 0.025(2) 0.020(2) 0.020(2) -0.005(2) -0.0002(15) -0.0066(15)
O4 0.038(2) 0.026(2) 0.029(2) -0.012(2) 0.009(2) -0.015(2)
O7 0.025(2) 0.019(2) 0.025(2) -0.005(2) -0.0039(15) -0.0107(15)
N3 0.022(2) 0.020(2) 0.027(2) -0.006(2) 0.001(2) -0.009(2)
O1 0.029(2) 0.021(2) 0.019(2) -0.004(2) -0.0020(15) -0.008(2)
N1 0.016(2) 0.027(3) 0.019(2) -0.006(2) 0.001(2) -0.009(2)
O6 0.033(2) 0.034(2) 0.026(2) -0.010(2) -0.004(2) -0.005(2)
C11 0.030(3) 0.013(3) 0.015(3) -0.003(2) -0.004(2) -0.006(2)
C21 0.019(3) 0.015(3) 0.020(3) -0.002(2) 0.002(2) -0.007(2)
C14 0.035(3) 0.019(3) 0.017(3) -0.004(2) -0.004(2) -0.004(2)
C2 0.026(3) 0.022(3) 0.026(3) -0.003(2) -0.002(2) -0.009(2)
C13 0.020(3) 0.021(3) 0.028(3) -0.012(2) -0.005(2) 0.003(2)
O5 0.029(2) 0.045(3) 0.035(2) -0.008(2) -0.002(2) -0.017(2)
C6 0.035(3) 0.048(4) 0.030(3) -0.020(3) 0.001(3) -0.017(3)
N2 0.019(2) 0.016(2) 0.021(2) -0.005(2) -0.002(2) -0.006(2)
C8 0.023(3) 0.025(3) 0.032(3) -0.005(3) -0.005(2) -0.010(2)
C7 0.026(3) 0.029(3) 0.035(3) -0.009(3) -0.008(3) -0.010(2)
C210 0.022(3) 0.022(3) 0.016(3) -0.002(2) 0.000(2) -0.004(2)
C12 0.018(3) 0.028(3) 0.023(3) -0.011(2) 0.004(2) -0.006(2)
C24 0.026(3) 0.025(3) 0.027(3) -0.006(3) -0.004(2) 0.001(2)
C15 0.045(4) 0.029(4) 0.033(4) -0.001(3) -0.009(3) -0.003(3)
C25 0.042(4) 0.044(4) 0.042(4) -0.019(3) -0.015(3) 0.010(3)
C16 0.064(5) 0.043(4) 0.031(4) 0.004(3) 0.012(3) -0.017(3)
C18 0.036(4) 0.033(4) 0.036(4) 0.002(3) 0.000(3) -0.009(3)
C3 0.026(3) 0.043(4) 0.039(4) -0.021(3) 0.007(3) -0.009(3)
C19 0.022(3) 0.021(3) 0.026(3) -0.009(2) 0.002(2) -0.005(2)
C110 0.026(3) 0.018(3) 0.021(3) -0.001(2) -0.003(2) -0.007(2)
C17 0.037(4) 0.061(5) 0.040(4) 0.005(3) 0.007(3) -0.015(3)
C4 0.023(3) 0.044(4) 0.035(4) -0.016(3) 0.006(3) -0.005(3)
C23 0.019(3) 0.035(4) 0.034(3) -0.010(3) -0.004(2) 0.001(2)
C1 0.025(3) 0.020(3) 0.021(3) 0.003(2) -0.004(2) -0.011(2)
C22 0.019(3) 0.035(4) 0.025(3) -0.003(3) -0.001(2) -0.011(3)
C28 0.054(4) 0.038(4) 0.061(4) -0.030(3) -0.032(3) 0.013(3)
C27 0.086(5) 0.055(5) 0.089(6) -0.050(4) -0.057(5) 0.025(4)
C5 0.034(3) 0.045(4) 0.034(4) -0.012(3) 0.000(3) -0.010(3)
C29 0.034(3) 0.030(3) 0.023(3) -0.011(3) -0.003(2) -0.003(3)
C26 0.071(5) 0.060(5) 0.079(5) -0.041(4) -0.039(4) 0.031(4)
Cl1 0.0368(8) 0.0350(9) 0.0438(9) -0.0216(7) 0.0158(6) -0.0142(6)
Cl2 0.0435(9) 0.0330(9) 0.0383(9) 0.0109(7) -0.0096(7) -0.0127(7)

loop_
_atom_site_label
_atom_site_type_symbol
_atom_site_fract_x
_atom_site_fract_y
_atom_site_fract_z
_atom_site_U_iso_or_equiv
_atom_site_thermal_displace_type
_atom_site_occupancy
_atom_site_calc_flag
_atom_site_refinement_flags
P3 P 0.3051(2) 0.10024(11) 0.18160(8) 0.0219(3) Uani 1 d .
P2 P -0.0270(2) 0.23425(11) 0.16272(8) 0.0199(3) Uani 1 d .
P1 P 0.21459(15) 0.33639(11) 0.17838(8) 0.0201(3) Uani 1 d .
O3 O 0.2843(4) 0.4335(3) 0.1257(2) 0.0240(8) Uani 1 d .
O2 O -0.1181(3) 0.2186(3) 0.2517(2) 0.0215(8) Uani 1 d .
O4 O 0.2644(4) 0.3375(3) -0.0186(2) 0.0291(9) Uani 1 d .
O7 O -0.1702(3) 0.2600(3) 0.0956(2) 0.0216(8) Uani 1 d .
N3 N 0.1138(4) 0.1105(3) 0.1659(2) 0.0222(10) Uani 1 d .
O1 O 0.2048(4) 0.3749(3) 0.2653(2) 0.0231(8) Uani 1 d .
N1 N 0.3542(4) 0.2103(3) 0.1899(2) 0.0198(10) Uani 1 d .
O6 O -0.2533(4) 0.2252(3) -0.0642(2) 0.0315(9) Uani 1 d .
C11 C 0.1987(6) 0.2935(4) 0.3405(3) 0.0193(12) Uani 1 d .
C21 C -0.2048(5) 0.3207(4) 0.2775(3) 0.0183(11) Uani 1 d .
C14 C 0.2060(6) 0.1397(4) 0.4947(3) 0.0243(12) Uani 1 d .
C2 C 0.3076(6) 0.4415(4) -0.0243(3) 0.0247(12) Uani 1 d .
H2A H 0.2731(6) 0.4932(4) -0.0788(3) 0.030 Uiso 1 calc R
H2B H 0.4301(6) 0.4225(4) -0.0174(3) 0.030 Uiso 1 calc R
C13 C 0.3581(6) 0.1534(4) 0.4582(3) 0.0237(12) Uani 1 d .
H13 H 0.4621(6) 0.1108(4) 0.4858(3) 0.028 Uiso 1 calc R
O5 O 0.0676(4) 0.2504(3) -0.1230(2) 0.0350(9) Uani 1 d .
C6 C -0.1819(6) 0.2021(5) -0.1426(3) 0.0347(14) Uani 1 d .
H6A H -0.2736(6) 0.2167(5) -0.1824(3) 0.042 Uiso 1 calc R
H6B H -0.1139(6) 0.1204(5) -0.1341(3) 0.042 Uiso 1 calc R
N2 N 0.0329(4) 0.3456(3) 0.1469(2) 0.0185(9) Uani 1 d .
C8 C -0.2418(6) 0.1696(4) 0.0842(3) 0.0263(13) Uani 1 d .
H8A H -0.3653(6) 0.2003(4) 0.0811(3) 0.032 Uiso 1 calc R
H8B H -0.2088(6) 0.1028(4) 0.1315(3) 0.032 Uiso 1 calc R
C7 C -0.1774(6) 0.1322(4) 0.0058(3) 0.0290(13) Uani 1 d .
H7A H -0.0543(6) 0.1134(4) 0.0050(3) 0.035 Uiso 1 calc R
H7B H -0.2065(6) 0.0627(4) 0.0032(3) 0.035 Uiso 1 calc R
C210 C -0.1274(5) 0.3586(4) 0.3329(3) 0.0209(12) Uani 1 d .
C12 C 0.3541(6) 0.2289(4) 0.3822(3) 0.0226(12) Uani 1 d .
H12 H 0.4553(6) 0.2370(4) 0.3585(3) 0.027 Uiso 1 calc R
C24 C -0.3924(6) 0.5236(4) 0.3285(3) 0.0278(13) Uani 1 d .
C15 C 0.2040(7) 0.0640(5) 0.5735(3) 0.0383(15) Uani 1 d .
H15 H 0.3070(7) 0.0205(5) 0.6019(3) 0.046 Uiso 1 calc R
C25 C -0.4837(7) 0.6249(5) 0.3554(3) 0.046(2) Uani 1 d .
H25 H -0.5956(7) 0.6641(5) 0.3361(3) 0.055 Uiso 1 calc R
C16 C 0.0563(8) 0.0528(5) 0.6093(4) 0.048(2) Uani 1 d .
H16 H 0.0584(8) 0.0035(5) 0.6616(4) 0.058 Uiso 1 calc R
C18 C -0.1042(7) 0.1935(5) 0.4898(3) 0.0372(15) Uani 1 d .
H18 H -0.2088(7) 0.2374(5) 0.4630(3) 0.045 Uiso 1 calc R
C3 C 0.3201(6) 0.2846(5) -0.0876(3) 0.0344(14) Uani 1 d .
H3A H 0.3612(6) 0.2002(5) -0.0673(3) 0.041 Uiso 1 calc R
H3B H 0.4147(6) 0.3097(5) -0.1128(3) 0.041 Uiso 1 calc R
C19 C 0.0467(6) 0.2058(4) 0.4527(3) 0.0228(12) Uani 1 d .
C110 C 0.0449(6) 0.2857(4) 0.3727(3) 0.0220(12) Uani 1 d .
C17 C -0.0987(7) 0.1166(5) 0.5659(3) 0.049(2) Uani 1 d .
H17 H -0.1997(7) 0.1070(5) 0.5888(3) 0.059 Uiso 1 calc R
C4 C 0.1828(6) 0.3149(5) -0.1527(3) 0.0343(14) Uani 1 d .
H4A H 0.1224(6) 0.3983(5) -0.1642(3) 0.041 Uiso 1 calc R
H4B H 0.2324(6) 0.2956(5) -0.2039(3) 0.041 Uiso 1 calc R
C23 C -0.4633(6) 0.4781(4) 0.2727(3) 0.0311(13) Uani 1 d .
H23 H -0.5755(6) 0.5160(4) 0.2534(3) 0.037 Uiso 1 calc R
C1 C 0.2195(6) 0.5020(4) 0.0423(3) 0.0227(12) Uani 1 d .
H1A H 0.2367(6) 0.5782(4) 0.0333(3) 0.027 Uiso 1 calc R
H1B H 0.0979(6) 0.5144(4) 0.0382(3) 0.027 Uiso 1 calc R
C22 C -0.3738(6) 0.3816(4) 0.2464(3) 0.0263(13) Uani 1 d .
H22 H -0.4226(6) 0.3552(4) 0.2082(3) 0.032 Uiso 1 calc R
C28 C -0.1476(7) 0.5111(5) 0.4117(4) 0.053(2) Uani 1 d .
H28 H -0.0348(7) 0.4748(5) 0.4304(4) 0.063 Uiso 1 calc R
C27 C -0.2420(8) 0.6095(6) 0.4364(4) 0.080(3) Uani 1 d .
H27 H -0.1928(8) 0.6394(6) 0.4722(4) 0.096 Uiso 1 calc R
C5 C -0.0724(6) 0.2783(5) -0.1772(3) 0.0375(15) Uani 1 d .
H5A H -0.0333(6) 0.2661(5) -0.2317(3) 0.045 Uiso 1 calc R
H5B H -0.1384(6) 0.3602(5) -0.1835(3) 0.045 Uiso 1 calc R
C29 C -0.2211(6) 0.4639(4) 0.3575(3) 0.0297(13) Uani 1 d .
C26 C -0.4125(8) 0.6666(6) 0.4086(4) 0.076(2) Uani 1 d .
H26 H -0.4759(8) 0.7328(6) 0.4268(4) 0.092 Uiso 1 calc R
Cl1 Cl 0.4451(2) 0.02700(12) 0.09356(8) 0.0361(4) Uani 1 d .
Cl2 Cl 0.4023(2) -0.03035(12) 0.28221(8) 0.0410(4) Uani 1 d .

loop_
_atom_type_symbol
_atom_type_description
_atom_type_scat_dispersion_real
_atom_type_scat_dispersion_imag
_atom_type_scat_source
C C 0.0033 0.0016 'International Tables Vol C Tables 4.2.6.8 and 6.1.1.4'
H H 0.0000 0.0000 'International Tables Vol C Tables 4.2.6.8 and 6.1.1.4'
N N 0.0061 0.0033 'International Tables Vol C Tables 4.2.6.8 and 6.1.1.4'
P P 0.1023 0.0942 'International Tables Vol C Tables 4.2.6.8 and 6.1.1.4'
O O 0.0106 0.0060 'International Tables Vol C Tables 4.2.6.8 and 6.1.1.4'
Cl Cl 0.1484 0.1585 'International Tables Vol C Tables 4.2.6.8 and 6.1.1.4'

loop_
_geom_angle_atom_site_label_1
_geom_angle_atom_site_label_2
_geom_angle_atom_site_label_3
_geom_angle
_geom_angle_publ_flag
N1 P3 N3 120.4(2) y
N1 P3 Cl1 110.1(2) y
N3 P3 Cl1 107.9(2) y
N1 P3 Cl2 108.29(14) y
N3 P3 Cl2 109.5(2) y
Cl1 P3 Cl2 98.48(8) y
O7 P2 N2 106.6(2) y
O7 P2 N3 111.3(2) y
N2 P2 N3 118.1(2) y
O7 P2 O2 105.6(2) y
N2 P2 O2 109.7(2) y
N3 P2 O2 104.9(2) y
O3 P1 N2 112.5(2) y
O3 P1 N1 110.9(2) y
N2 P1 N1 115.6(2) y
O3 P1 O1 97.5(2) y
N2 P1 O1 111.1(2) y
N1 P1 O1 107.6(2) y
C1 O3 P1 124.4(2) y
C21 O2 P2 116.8(3) y
C2 O4 C3 113.3(4) y
C8 O7 P2 122.1(3) y
P3 N3 P2 117.8(2) y
C11 O1 P1 119.6(3) y
P3 N1 P1 121.4(2) y
C7 O6 C6 112.7(4) y
C110 C11 C12 122.6(4) y
C110 C11 O1 120.7(4) y
C12 C11 O1 116.5(4) y
C210 C21 O2 120.1(4) y
C210 C21 C22 121.8(4) y
O2 C21 C22 118.1(4) y
C13 C14 C15 122.5(4) y
C13 C14 C19 119.7(4) y
C15 C14 C19 117.8(5) y
O4 C2 C1 109.8(4) y
C12 C13 C14 120.6(4) y
C5 O5 C4 113.3(4) y
O6 C6 C5 111.1(4) y
P2 N2 P1 120.3(2) y
O7 C8 C7 109.4(4) y
O6 C7 C8 109.1(4) y
C21 C210 C29 118.2(4) y
C21 C210 C110 121.1(4) y
C29 C210 C110 120.5(4) y
C13 C12 C11 120.1(4) y
C25 C24 C23 122.7(4) y
C25 C24 C29 119.4(4) y
C23 C24 C29 118.0(4) y
C16 C15 C14 122.3(5) y
C26 C25 C24 121.4(5) y
C15 C16 C17 118.8(5) y
C17 C18 C19 120.2(5) y
O4 C3 C4 113.1(4) y
C18 C19 C14 119.5(5) y
C18 C19 C110 121.5(4) y
C14 C19 C110 119.0(4) y
C11 C110 C19 118.1(4) y
C11 C110 C210 124.8(4) y
C19 C110 C210 117.0(4) y
C18 C17 C16 121.2(5) y
O5 C4 C3 108.8(4) y
C22 C23 C24 122.2(4) y
O3 C1 C2 111.5(4) y
C23 C22 C21 119.5(4) y
C27 C28 C29 120.1(5) y
C28 C27 C26 121.1(5) y
O5 C5 C6 109.4(4) y
C24 C29 C28 118.3(5) y
C24 C29 C210 120.3(4) y
C28 C29 C210 121.5(4) y
C25 C26 C27 119.7(6) y

loop_
_geom_bond_atom_site_label_1
_geom_bond_atom_site_label_2
_geom_bond_distance
_geom_bond_publ_flag
P3 N1 1.569(4) y
P3 N3 1.572(4) y
P3 Cl1 2.017(2) y
P3 Cl2 2.016(2) y
P2 O7 1.563(3) y
P2 N2 1.564(4) y
P2 N3 1.596(4) y
P2 O2 1.616(3) y
P1 O3 1.556(3) y
P1 N2 1.571(3) y
P1 N1 1.597(4) y
P1 O1 1.601(3) y
O3 C1 1.461(5) y
O2 C21 1.393(5) y
O4 C2 1.417(5) y
O4 C3 1.428(6) y
O7 C8 1.464(5) y
O1 C11 1.413(5) y
O6 C7 1.430(5) y
O6 C6 1.447(6) y
C11 C110 1.377(6) y
C11 C12 1.394(6) y
C21 C210 1.377(6) y
C21 C22 1.417(6) y
C14 C13 1.408(6) y
C14 C15 1.417(7) y
C14 C19 1.423(6) y
C2 C1 1.504(6) y
C13 C12 1.371(6) y
O5 C5 1.397(5) y
O5 C4 1.424(6) y
C6 C5 1.504(6) y
C8 C7 1.492(6) y
C210 C29 1.430(7) y
C210 C110 1.508(6) y
C24 C25 1.402(7) y
C24 C23 1.413(6) y
C24 C29 1.421(6) y
C15 C16 1.362(7) y
C25 C26 1.350(7) y
C16 C17 1.401(7) y
C18 C17 1.379(7) y
C18 C19 1.398(7) y
C3 C4 1.495(6) y
C19 C110 1.449(6) y
C23 C22 1.346(7) y
C28 C27 1.364(7) y
C28 C29 1.419(6) y
C27 C26 1.406(7) y

loop_
_geom_torsion_atom_site_label_1
_geom_torsion_atom_site_label_2
_geom_torsion_atom_site_label_3
_geom_torsion_atom_site_label_4
_geom_torsion
_geom_torsion_publ_flag
N2 P1 O3 C1 -18.3(4) y
N1 P1 O3 C1 113.0(4) y
O1 P1 O3 C1 -134.9(4) y
O7 P2 O2 C21 -83.0(3) y
N2 P2 O2 C21 31.5(3) y
N3 P2 O2 C21 159.3(3) y
N2 P2 O7 C8 172.0(3) y
N3 P2 O7 C8 41.9(4) y
O2 P2 O7 C8 -71.4(3) y
N1 P3 N3 P2 -2.5(4) y
Cl1 P3 N3 P2 -129.9(2) y
Cl2 P3 N3 P2 123.9(2) y
O7 P2 N3 P3 142.8(2) y
N2 P2 N3 P3 19.1(4) y
O2 P2 N3 P3 -103.4(3) y
O3 P1 O1 C11 -160.3(3) y
N2 P1 O1 C11 82.0(3) y
N1 P1 O1 C11 -45.5(3) y
N3 P3 N1 P1 -3.1(4) y
Cl1 P3 N1 P1 123.4(2) y
Cl2 P3 N1 P1 -130.0(2) y
O3 P1 N1 P3 -137.4(2) y
N2 P1 N1 P3 -7.7(3) y
O1 P1 N1 P3 117.1(3) y
P1 O1 C11 C110 -90.7(5) y
P1 O1 C11 C12 93.6(4) y
P2 O2 C21 C210 -98.2(4) y
P2 O2 C21 C22 83.0(4) y
C3 O4 C2 C1 170.4(3) y
C15 C14 C13 C12 -179.1(5) y
C19 C14 C13 C12 -0.7(7) y
C7 O6 C6 C5 -108.2(4) y
O7 P2 N2 P1 -157.3(2) y
N3 P2 N2 P1 -31.2(4) y
O2 P2 N2 P1 88.8(3) y
O3 P1 N2 P2 153.8(2) y
N1 P1 N2 P2 24.9(3) y
O1 P1 N2 P2 -98.0(3) y
P2 O7 C8 C7 -106.6(4) y
C6 O6 C7 C8 172.7(4) y
O7 C8 C7 O6 -70.2(4) y
O2 C21 C210 C29 179.9(4) y
C22 C21 C210 C29 -1.4(7) y
O2 C21 C210 C110 -5.7(7) y
C22 C21 C210 C110 173.1(4) y
C14 C13 C12 C11 0.4(7) y
C110 C11 C12 C13 0.4(7) y
O1 C11 C12 C13 176.0(4) y
C13 C14 C15 C16 178.7(5) y
C19 C14 C15 C16 0.3(8) y
C23 C24 C25 C26 -179.8(6) y
C29 C24 C25 C26 -0.3(9) y
C14 C15 C16 C17 1.2(9) y
C2 O4 C3 C4 -97.9(5) y
C17 C18 C19 C14 -0.9(8) y
C17 C18 C19 C110 179.8(5) y
C13 C14 C19 C18 -178.9(4) y
C15 C14 C19 C18 -0.5(7) y
C13 C14 C19 C110 0.4(7) y
C15 C14 C19 C110 178.8(5) y
C12 C11 C110 C19 -0.7(7) y
O1 C11 C110 C19 -176.1(4) y
C12 C11 C110 C210 176.2(4) y
O1 C11 C110 C210 0.8(7) y
C18 C19 C110 C11 179.6(4) y
C14 C19 C110 C11 0.3(7) y
C18 C19 C110 C210 2.4(7) y
C14 C19 C110 C210 -176.8(4) y
C21 C210 C110 C11 90.7(6) y
C29 C210 C110 C11 -95.0(6) y
C21 C210 C110 C19 -92.4(6) y
C29 C210 C110 C19 81.9(6) y
C19 C18 C17 C16 2.5(9) y
C15 C16 C17 C18 -2.7(9) y
C5 O5 C4 C3 176.0(4) y
O4 C3 C4 O5 -75.0(5) y
C25 C24 C23 C22 179.2(6) y
C29 C24 C23 C22 -0.4(8) y
P1 O3 C1 C2 -87.4(4) y
O4 C2 C1 O3 66.8(4) y
C24 C23 C22 C21 2.2(8) y
C210 C21 C22 C23 -1.3(7) y
O2 C21 C22 C23 177.5(4) y
C29 C28 C27 C26 -0.4(12) y
C4 O5 C5 C6 177.4(4) y
O6 C6 C5 O5 64.0(5) y
C25 C24 C29 C28 -1.3(8) y
C23 C24 C29 C28 178.2(5) y
C25 C24 C29 C210 178.1(5) y
C23 C24 C29 C210 -2.3(7) y
C27 C28 C29 C24 1.6(9) y
C27 C28 C29 C210 -177.8(6) y
C21 C210 C29 C24 3.1(7) y
C110 C210 C29 C24 -171.3(4) y
C21 C210 C29 C28 -177.4(5) y
C110 C210 C29 C28 8.1(8) y
C24 C25 C26 C27 1.6(11) y
C28 C27 C26 C25 -1.2(12) y
